data_4119246
loop_
_publ_author_name
'Robert J. Phipps'
'F. Dean Toste'

_publ_section_title
;
 Chiral Anion Phase-Transfer Catalysis Applied to the Direct
 Enantioselective Fluorinative Dearomatization of Phenols
;
_journal_name_full 'Journal of the American Chemical Society'
_journal_page_first 1268
_journal_page_last 1271
_journal_paper_doi 10.1021/ja311798q
_journal_volume 135
_journal_year 2013
_chemical_absolute_configuration ad
_chemical_formula_sum 'C22 H19 F O'
_chemical_formula_weight 318.37
_chemical_name_common RJP-D206-chiral
_chemical_name_systematic
;
 toste67
;
_space_group.centring_type P

_space_group_IT_number 4
_space_group.IT_number 4

_symmetry_cell_setting monoclinic
_symmetry_space_group_name_Hall 'P 2yb'
_symmetry_space_group_name_H-M 'P 1 21 1'
_atom_sites_solution_hydrogens geom
_atom_sites_solution_primary direct
_atom_sites_solution_secondary difmap
_audit_creation_method SHELXL-97
_cell_angle_alpha 90.00
_cell_angle_beta 103.432(3)
_cell_angle_gamma 90.00
_cell_formula_units_Z 12
_cell_length_a 24.9942(18)
_cell_length_b 6.4579(5)
_cell_length_c 31.448(2)
_cell_measurement_reflns_used 9925
_cell_measurement_temperature 100(2)
_cell_measurement_theta_max 68.29
_cell_measurement_theta_min 2.89
_cell_volume 4937.2(6)
_computing_cell_refinement 'Bruker SAINT'
_computing_data_collection 'Bruker APEX2'
_computing_data_reduction 'Bruker SAINT'
_computing_molecular_graphics ORTEP-32
_computing_publication_material WinGX
_computing_structure_refinement SHELXL-97
_computing_structure_solution SIR-2011
_diffrn_ambient_temperature 100(2)
_diffrn_detector_area_resol_mean 8.366
_diffrn_measured_fraction_theta_full 0.976
_diffrn_measured_fraction_theta_max 0.971
_diffrn_measurement_device_type 'Bruker APEX-II CCD'
_diffrn_measurement_method 'phi and omega scans'
_diffrn_radiation_monochromator 'HELIOS multilayer mirrors'
_diffrn_radiation_source 'microfocus rotating anode'
_diffrn_radiation_type CuK\a
_diffrn_radiation_wavelength 1.54178
_diffrn_reflns_av_R_equivalents 0.0406
_diffrn_reflns_av_sigmaI/netI 0.0538
_diffrn_reflns_limit_h_max 30
_diffrn_reflns_limit_h_min -29
_diffrn_reflns_limit_k_max 7
_diffrn_reflns_limit_k_min -7
_diffrn_reflns_limit_l_max 37
_diffrn_reflns_limit_l_min -37
_diffrn_reflns_number 39904
_diffrn_reflns_theta_full 67.00
_diffrn_reflns_theta_max 68.32
_diffrn_reflns_theta_min 2.04
_exptl_absorpt_coefficient_mu 0.679
_exptl_absorpt_correction_T_max 0.9799
_exptl_absorpt_correction_T_min 0.9604
_exptl_absorpt_correction_type multi-scan
_exptl_absorpt_process_details TWINABS
_exptl_crystal_colour colorless
_exptl_crystal_density_diffrn 1.285
_exptl_crystal_description needle
_exptl_crystal_F_000 2016
_exptl_crystal_size_max 0.06
_exptl_crystal_size_mid 0.04
_exptl_crystal_size_min 0.03
_refine_diff_density_max 0.343
_refine_diff_density_min -0.477
_refine_diff_density_rms 0.048
_refine_ls_abs_structure_details 'Flack H D (1983), Acta Cryst. A39, 876-881'
_refine_ls_abs_structure_Flack 0.00(7)
_refine_ls_extinction_method none
_refine_ls_goodness_of_fit_ref 1.007
_refine_ls_hydrogen_treatment constr
_refine_ls_matrix_type full
_refine_ls_number_parameters 1298
_refine_ls_number_reflns 39904
_refine_ls_number_restraints 1
_refine_ls_restrained_S_all 1.007
_refine_ls_R_factor_all 0.0518
_refine_ls_R_factor_gt 0.0473
_refine_ls_shift/su_max 0.000
_refine_ls_shift/su_mean 0.000
_refine_ls_structure_factor_coef Fsqd
_refine_ls_weighting_details 'calc w=1/[\s^2^(Fo^2^)+(0.0768P)^2^+0.0000P] where P=(Fo^2^+2Fc^2^)/3'
_refine_ls_weighting_scheme calc
_refine_ls_wR_factor_gt 0.1153
_refine_ls_wR_factor_ref 0.1183
_reflns_number_gt 36914
_reflns_number_total 39904
_reflns_threshold_expression >2sigma(I)
_cod_data_source_file ja311798q_si_002.cif
_cod_data_source_block toste67
_cod_depositor_comments
;
The following automatic conversions were performed:

'_space_group.centring_type' value 'primitive' was replaced with the
value 'P' as specified in the replacement file
'/home/antanas/src/cod-tools/trunk/data/replacement-values/replacement_values.lst'.

Automatic conversion script
Id: cif_fix_values 5642 2017-10-24 12:04:52Z antanas 
;
_cod_database_code 4119246

loop_
_symmetry_equiv_pos_as_xyz
'x, y, z'
'-x, y+1/2, -z'

loop_
_atom_site_label
_atom_site_type_symbol
_atom_site_fract_x
_atom_site_fract_y
_atom_site_fract_z
_atom_site_U_iso_or_equiv
_atom_site_adp_type
_atom_site_occupancy
_atom_site_symmetry_multiplicity
_atom_site_calc_flag
_atom_site_refinement_flags
C1 C 0.63975(9) -0.0133(4) 0.05198(7) 0.0261(5) Uani 1 1 d .
C2 C 0.61545(9) 0.1242(4) 0.01434(7) 0.0268(5) Uani 1 1 d .
H2 H 0.6386 0.1696 -0.0039 0.032 Uiso 1 1 calc R
C3 C 0.56360(9) 0.1871(4) 0.00474(7) 0.0260(5) Uani 1 1 d .
H3 H 0.5504 0.2706 -0.0204 0.031 Uiso 1 1 calc R
C4 C 0.52624(8) 0.1287(4) 0.03265(7) 0.0251(5) Uani 1 1 d .
C5 C 0.54938(9) -0.0030(4) 0.07100(7) 0.0271(5) Uani 1 1 d .
H5 H 0.5262 -0.0392 0.0899 0.032 Uiso 1 1 calc R
C6 C 0.60052(9) -0.0734(4) 0.08052(7) 0.0219(5) Uani 1 1 d .
C7 C 0.62499(9) -0.2183(4) 0.11904(7) 0.0288(5) Uani 1 1 d .
C8 C 0.65501(10) -0.3986(4) 0.10135(8) 0.0332(5) Uani 1 1 d .
H8A H 0.6753 -0.4810 0.1265 0.040 Uiso 1 1 calc R
H8B H 0.6270 -0.4903 0.0833 0.040 Uiso 1 1 calc R
C9 C 0.69508(9) -0.3329(4) 0.07425(7) 0.0300(5) Uani 1 1 d .
H9A H 0.7256 -0.2527 0.0926 0.036 Uiso 1 1 calc R
H9B H 0.7108 -0.4568 0.0632 0.036 Uiso 1 1 calc R
C10 C 0.66523(9) -0.2015(4) 0.03631(7) 0.0277(5) Uani 1 1 d .
H10A H 0.6914 -0.1570 0.0188 0.033 Uiso 1 1 calc R
H10B H 0.6361 -0.2851 0.0172 0.033 Uiso 1 1 calc R
C11 C 0.57930(9) -0.3210(5) 0.13755(8) 0.0333(6) Uani 1 1 d .
C12 C 0.53987(10) -0.4425(5) 0.10998(10) 0.0379(6) Uani 1 1 d .
H12 H 0.5399 -0.4534 0.0798 0.045 Uiso 1 1 calc R
C13 C 0.50009(11) -0.5493(5) 0.12664(12) 0.0481(8) Uani 1 1 d .
H13 H 0.4736 -0.6346 0.1081 0.058 Uiso 1 1 calc R
C14 C 0.49995(11) -0.5284(6) 0.17066(12) 0.0586(10) Uani 1 1 d .
H14 H 0.4734 -0.6014 0.1821 0.070 Uiso 1 1 calc R
C15 C 0.53610(12) -0.4086(6) 0.19665(10) 0.0526(9) Uani 1 1 d .
H15 H 0.5344 -0.3914 0.2263 0.063 Uiso 1 1 calc R
C16 C 0.57728(10) -0.3058(6) 0.18065(9) 0.0434(7) Uani 1 1 d .
H16 H 0.6040 -0.2249 0.2000 0.052 Uiso 1 1 calc R
C17 C 0.66447(9) -0.0880(4) 0.15436(7) 0.0284(5) Uani 1 1 d .
C18 C 0.64821(10) 0.1017(5) 0.16568(7) 0.0344(6) Uani 1 1 d .
H18 H 0.6132 0.1537 0.1511 0.041 Uiso 1 1 calc R
C19 C 0.68168(12) 0.2203(6) 0.19793(7) 0.0419(7) Uani 1 1 d .
H19 H 0.6692 0.3510 0.2056 0.050 Uiso 1 1 calc R
C20 C 0.73388(12) 0.1476(6) 0.21929(8) 0.0510(9) Uani 1 1 d .
H20 H 0.7575 0.2295 0.2409 0.061 Uiso 1 1 calc R
C21 C 0.75026(11) -0.0444(7) 0.20836(8) 0.0516(9) Uani 1 1 d .
H21 H 0.7854 -0.0962 0.2227 0.062 Uiso 1 1 calc R
C22 C 0.71613(10) -0.1629(6) 0.17671(7) 0.0394(7) Uani 1 1 d .
H22 H 0.7277 -0.2966 0.1700 0.047 Uiso 1 1 calc R
C23 C 0.61370(8) -0.5579(4) 0.45313(6) 0.0209(5) Uani 1 1 d .
C24 C 0.61023(8) -0.6978(4) 0.49019(7) 0.0244(5) Uani 1 1 d .
H24 H 0.6436 -0.7480 0.5082 0.029 Uiso 1 1 calc R
C25 C 0.56342(9) -0.7562(4) 0.49956(6) 0.0231(5) Uani 1 1 d .
H25 H 0.5642 -0.8403 0.5245 0.028 Uiso 1 1 calc R
C26 C 0.51047(8) -0.6920(4) 0.47173(7) 0.0220(4) Uani 1 1 d .
C27 C 0.51208(8) -0.5588(4) 0.43397(6) 0.0189(4) Uani 1 1 d .
H27 H 0.4781 -0.5175 0.4154 0.023 Uiso 1 1 calc R
C28 C 0.55853(8) -0.4930(3) 0.42449(6) 0.0170(4) Uani 1 1 d .
C29 C 0.56046(8) -0.3478(4) 0.38622(6) 0.0194(4) Uani 1 1 d .
C30 C 0.60275(8) -0.1710(4) 0.40332(6) 0.0235(5) Uani 1 1 d .
H30A H 0.6091 -0.0930 0.3778 0.028 Uiso 1 1 calc R
H30B H 0.5862 -0.0742 0.4210 0.028 Uiso 1 1 calc R
C31 C 0.65808(8) -0.2421(4) 0.43073(6) 0.0237(5) Uani 1 1 d .
H31A H 0.6811 -0.1201 0.4418 0.028 Uiso 1 1 calc R
H31B H 0.6775 -0.3250 0.4125 0.028 Uiso 1 1 calc R
C32 C 0.64954(8) -0.3723(4) 0.46904(6) 0.0231(5) Uani 1 1 d .
H32A H 0.6856 -0.4196 0.4866 0.028 Uiso 1 1 calc R
H32B H 0.6320 -0.2865 0.4881 0.028 Uiso 1 1 calc R
C33 C 0.50461(8) -0.2387(4) 0.36895(7) 0.0222(5) Uani 1 1 d .
C34 C 0.48194(9) -0.1197(4) 0.39753(7) 0.0237(5) Uani 1 1 d .
H34 H 0.4999 -0.1159 0.4277 0.028 Uiso 1 1 calc R
C35 C 0.43408(9) -0.0074(4) 0.38294(8) 0.0288(5) Uani 1 1 d .
H35 H 0.4193 0.0711 0.4031 0.035 Uiso 1 1 calc R
C36 C 0.40746(9) -0.0095(4) 0.33867(8) 0.0306(5) Uani 1 1 d .
H36 H 0.3750 0.0695 0.3283 0.037 Uiso 1 1 calc R
C37 C 0.42902(10) -0.1279(4) 0.31015(7) 0.0318(5) Uani 1 1 d .
H37 H 0.4108 -0.1317 0.2801 0.038 Uiso 1 1 calc R
C38 C 0.47727(9) -0.2425(4) 0.32475(7) 0.0242(5) Uani 1 1 d .
H38 H 0.4915 -0.3231 0.3046 0.029 Uiso 1 1 calc R
C39 C 0.57713(8) -0.4796(4) 0.34997(6) 0.0216(4) Uani 1 1 d .
C40 C 0.55064(9) -0.6674(4) 0.33802(6) 0.0249(5) Uani 1 1 d .
H40 H 0.5229 -0.7121 0.3521 0.030 Uiso 1 1 calc R
C41 C 0.56404(10) -0.7906(5) 0.30587(7) 0.0309(5) Uani 1 1 d .
H41 H 0.5449 -0.9167 0.2977 0.037 Uiso 1 1 calc R
C42 C 0.60565(10) -0.7301(5) 0.28545(7) 0.0353(6) Uani 1 1 d .
H42 H 0.6158 -0.8160 0.2641 0.042 Uiso 1 1 calc R
C43 C 0.63158(10) -0.5429(5) 0.29696(8) 0.0395(7) Uani 1 1 d .
H43 H 0.6594 -0.4983 0.2830 0.047 Uiso 1 1 calc R
C44 C 0.61738(9) -0.4181(5) 0.32896(7) 0.0309(5) Uani 1 1 d .
H44 H 0.6356 -0.2894 0.3364 0.037 Uiso 1 1 calc R
C45 C 0.78445(9) 0.0923(4) 0.37536(7) 0.0276(5) Uani 1 1 d .
C46 C 0.75424(8) 0.2296(4) 0.40005(7) 0.0301(5) Uani 1 1 d .
H46 H 0.7208 0.2904 0.3844 0.036 Uiso 1 1 calc R
C47 C 0.77078(9) 0.2719(4) 0.44200(8) 0.0305(5) Uani 1 1 d .
H47 H 0.7484 0.3549 0.4559 0.037 Uiso 1 1 calc R
C48 C 0.82370(8) 0.1915(4) 0.46764(7) 0.0243(5) Uani 1 1 d .
C49 C 0.85587(8) 0.0610(4) 0.44413(7) 0.0235(5) Uani 1 1 d .
H49 H 0.8904 0.0099 0.4599 0.028 Uiso 1 1 calc R
C50 C 0.83902(8) 0.0110(4) 0.40189(7) 0.0220(5) Uani 1 1 d .
C51 C 0.87136(8) -0.1340(4) 0.37856(6) 0.0214(4) Uani 1 1 d .
C52 C 0.83042(9) -0.3026(4) 0.35424(7) 0.0261(5) Uani 1 1 d .
H52A H 0.8495 -0.3892 0.3364 0.031 Uiso 1 1 calc R
H52B H 0.8198 -0.3937 0.3762 0.031 Uiso 1 1 calc R
C53 C 0.77820(9) -0.2123(4) 0.32452(7) 0.0299(5) Uani 1 1 d .
H53A H 0.7881 -0.1285 0.3011 0.036 Uiso 1 1 calc R
H53B H 0.7538 -0.3262 0.3106 0.036 Uiso 1 1 calc R
C54 C 0.74817(9) -0.0776(5) 0.35109(8) 0.0352(6) Uani 1 1 d .
H54A H 0.7156 -0.0146 0.3313 0.042 Uiso 1 1 calc R
H54B H 0.7350 -0.1654 0.3724 0.042 Uiso 1 1 calc R
C55 C 0.91591(8) -0.2538(4) 0.41181(6) 0.0212(4) Uani 1 1 d .
C56 C 0.90075(8) -0.3803(4) 0.44343(7) 0.0226(4) Uani 1 1 d .
H56 H 0.8632 -0.3868 0.4447 0.027 Uiso 1 1 calc R
C57 C 0.93883(9) -0.4949(4) 0.47267(7) 0.0259(5) Uani 1 1 d .
H57 H 0.9274 -0.5766 0.4941 0.031 Uiso 1 1 calc R
C58 C 0.99396(9) -0.4915(4) 0.47096(7) 0.0254(5) Uani 1 1 d .
H58 H 1.0202 -0.5742 0.4904 0.030 Uiso 1 1 calc R
C59 C 1.00978(9) -0.3652(4) 0.44039(7) 0.0263(5) Uani 1 1 d .
H59 H 1.0474 -0.3598 0.4393 0.032 Uiso 1 1 calc R
C60 C 0.97143(8) -0.2460(4) 0.41134(6) 0.0226(5) Uani 1 1 d .
H60 H 0.9833 -0.1587 0.3910 0.027 Uiso 1 1 calc R
C61 C 0.89794(8) -0.0080(4) 0.34679(7) 0.0216(4) Uani 1 1 d .
C62 C 0.92003(8) 0.1849(4) 0.35907(7) 0.0253(5) Uani 1 1 d .
H62 H 0.9176 0.2408 0.3865 0.030 Uiso 1 1 calc R
C63 C 0.94567(9) 0.2984(4) 0.33200(8) 0.0307(5) Uani 1 1 d .
H63 H 0.9605 0.4308 0.3412 0.037 Uiso 1 1 calc R
C64 C 0.95003(9) 0.2221(5) 0.29191(7) 0.0342(6) Uani 1 1 d .
H64 H 0.9674 0.3003 0.2733 0.041 Uiso 1 1 calc R
C65 C 0.92804(10) 0.0255(5) 0.27951(8) 0.0383(6) Uani 1 1 d .
H65 H 0.9308 -0.0310 0.2522 0.046 Uiso 1 1 calc R
C66 C 0.90251(9) -0.0869(5) 0.30643(8) 0.0316(5) Uani 1 1 d .
H66 H 0.8878 -0.2198 0.2974 0.038 Uiso 1 1 calc R
C67 C 1.11866(8) 0.0715(4) 0.37292(7) 0.0229(5) Uani 1 1 d .
C68 C 1.09774(8) 0.2091(4) 0.40360(7) 0.0261(5) Uani 1 1 d .
H68 H 1.0626 0.2711 0.3935 0.031 Uiso 1 1 calc R
C69 C 1.12533(9) 0.2503(4) 0.44430(7) 0.0264(5) Uani 1 1 d .
H69 H 1.1088 0.3338 0.4626 0.032 Uiso 1 1 calc R
C70 C 1.18090(8) 0.1685(4) 0.46124(6) 0.0200(4) Uani 1 1 d .
C71 C 1.20320(8) 0.0356(3) 0.43154(6) 0.0186(4) Uani 1 1 d .
H71 H 1.2392 -0.0190 0.4420 0.022 Uiso 1 1 calc R
C72 C 1.17659(8) -0.0136(4) 0.39102(7) 0.0196(4) Uani 1 1 d .
C73 C 1.19862(8) -0.1604(3) 0.36090(6) 0.0181(4) Uani 1 1 d .
C74 C 1.15370(8) -0.3264(4) 0.34365(6) 0.0216(4) Uani 1 1 d .
H74A H 1.1659 -0.4137 0.3218 0.026 Uiso 1 1 calc R
H74B H 1.1503 -0.4169 0.3683 0.026 Uiso 1 1 calc R
C75 C 1.09683(8) -0.2363(4) 0.32261(7) 0.0226(4) Uani 1 1 d .
H75A H 1.0990 -0.1532 0.2966 0.027 Uiso 1 1 calc R
H75B H 1.0702 -0.3500 0.3131 0.027 Uiso 1 1 calc R
C76 C 1.07770(8) -0.1002(4) 0.35579(7) 0.0274(5) Uani 1 1 d .
H76A H 1.0417 -0.0381 0.3419 0.033 Uiso 1 1 calc R
H76B H 1.0727 -0.1867 0.3806 0.033 Uiso 1 1 calc R
C77 C 1.24951(8) -0.2838(4) 0.38579(6) 0.0187(4) Uani 1 1 d .
C78 C 1.24606(8) -0.4061(4) 0.42189(6) 0.0207(4) Uani 1 1 d .
H78 H 1.2137 -0.4012 0.4328 0.025 Uiso 1 1 calc R
C79 C 1.28870(9) -0.5330(4) 0.44174(6) 0.0221(4) Uani 1 1 d .
H79 H 1.2856 -0.6131 0.4664 0.027 Uiso 1 1 calc R
C80 C 1.33646(8) -0.5458(4) 0.42621(7) 0.0242(5) Uani 1 1 d .
H80 H 1.3651 -0.6387 0.4391 0.029 Uiso 1 1 calc R
C81 C 1.34143(8) -0.4208(4) 0.39170(7) 0.0243(5) Uani 1 1 d .
H81 H 1.3744 -0.4234 0.3816 0.029 Uiso 1 1 calc R
C82 C 1.29858(8) -0.2915(4) 0.37170(6) 0.0199(4) Uani 1 1 d .
H82 H 1.3027 -0.2066 0.3480 0.024 Uiso 1 1 calc R
C83 C 1.21409(7) -0.0335(4) 0.32386(6) 0.0184(4) Uani 1 1 d .
C84 C 1.23973(8) 0.1564(4) 0.33299(6) 0.0220(4) Uani 1 1 d .
H84 H 1.2449 0.2126 0.3616 0.026 Uiso 1 1 calc R
C85 C 1.25805(9) 0.2665(4) 0.30122(7) 0.0271(5) Uani 1 1 d .
H85 H 1.2756 0.3967 0.3081 0.033 Uiso 1 1 calc R
C86 C 1.25075(8) 0.1860(4) 0.25919(7) 0.0272(5) Uani 1 1 d .
H86 H 1.2631 0.2604 0.2372 0.033 Uiso 1 1 calc R
C87 C 1.22530(9) -0.0038(4) 0.25009(7) 0.0288(5) Uani 1 1 d .
H87 H 1.2202 -0.0599 0.2215 0.035 Uiso 1 1 calc R
C88 C 1.20711(9) -0.1138(4) 0.28165(7) 0.0253(5) Uani 1 1 d .
H88 H 1.1898 -0.2445 0.2747 0.030 Uiso 1 1 calc R
C89 C 0.85975(8) -0.6685(4) 0.13212(7) 0.0255(5) Uani 1 1 d .
C90 C 0.81459(9) -0.8049(4) 0.10859(8) 0.0304(5) Uani 1 1 d .
H90 H 0.7901 -0.8601 0.1247 0.037 Uiso 1 1 calc R
C91 C 0.80624(8) -0.8545(4) 0.06675(7) 0.0276(5) Uani 1 1 d .
H91 H 0.7760 -0.9407 0.0538 0.033 Uiso 1 1 calc R
C92 C 0.84321(8) -0.7777(4) 0.03989(6) 0.0229(4) Uani 1 1 d .
C93 C 0.88957(8) -0.6455(4) 0.06241(7) 0.0220(4) Uani 1 1 d .
H93 H 0.9147 -0.5980 0.0461 0.026 Uiso 1 1 calc R
C94 C 0.89804(8) -0.5892(3) 0.10415(7) 0.0184(4) Uani 1 1 d .
C95 C 0.94427(8) -0.4403(4) 0.12615(6) 0.0203(4) Uani 1 1 d .
C96 C 0.91867(8) -0.2742(4) 0.15122(7) 0.0238(4) Uani 1 1 d .
H96A H 0.9487 -0.1878 0.1685 0.029 Uiso 1 1 calc R
H96B H 0.8946 -0.1829 0.1297 0.029 Uiso 1 1 calc R
C97 C 0.88517(9) -0.3623(4) 0.18183(7) 0.0299(5) Uani 1 1 d .
H97A H 0.9092 -0.4470 0.2048 0.036 Uiso 1 1 calc R
H97B H 0.8699 -0.2477 0.1963 0.036 Uiso 1 1 calc R
C98 C 0.83849(9) -0.4953(5) 0.15604(8) 0.0328(6) Uani 1 1 d .
H98A H 0.8176 -0.5550 0.1763 0.039 Uiso 1 1 calc R
H98B H 0.8130 -0.4075 0.1347 0.039 Uiso 1 1 calc R
C99 C 0.96736(8) -0.3243(4) 0.09115(6) 0.0205(4) Uani 1 1 d .
C100 C 0.93255(8) -0.2020(4) 0.05958(7) 0.0237(5) Uani 1 1 d .
H100 H 0.8944 -0.1962 0.0590 0.028 Uiso 1 1 calc R
C101 C 0.95241(9) -0.0908(4) 0.02955(7) 0.0265(5) Uani 1 1 d .
H101 H 0.9278 -0.0101 0.0084 0.032 Uiso 1 1 calc R
C102 C 1.00809(9) -0.0939(4) 0.02951(7) 0.0252(5) Uani 1 1 d .
H102 H 1.0216 -0.0154 0.0087 0.030 Uiso 1 1 calc R
C103 C 1.04316(9) -0.2127(4) 0.06011(7) 0.0267(5) Uani 1 1 d .
H103 H 1.0813 -0.2165 0.0605 0.032 Uiso 1 1 calc R
C104 C 1.02309(8) -0.3281(4) 0.09075(7) 0.0238(5) Uani 1 1 d .
H104 H 1.0478 -0.4101 0.1116 0.029 Uiso 1 1 calc R
C105 C 0.99066(8) -0.5655(4) 0.15692(7) 0.0220(5) Uani 1 1 d .
C106 C 1.00481(8) -0.7625(4) 0.14451(7) 0.0244(5) Uani 1 1 d .
H106 H 0.9847 -0.8215 0.1179 0.029 Uiso 1 1 calc R
C107 C 1.04793(9) -0.8731(4) 0.17061(8) 0.0300(5) Uani 1 1 d .
H107 H 1.0573 -1.0057 0.1615 0.036 Uiso 1 1 calc R
C108 C 1.07720(9) -0.7916(5) 0.20969(7) 0.0339(6) Uani 1 1 d .
H108 H 1.1061 -0.8688 0.2278 0.041 Uiso 1 1 calc R
C109 C 1.06417(10) -0.5990(5) 0.22205(7) 0.0376(6) Uani 1 1 d .
H109 H 1.0848 -0.5413 0.2486 0.045 Uiso 1 1 calc R
C110 C 1.02097(9) -0.4851(5) 0.19630(7) 0.0294(5) Uani 1 1 d .
H110 H 1.0122 -0.3522 0.2057 0.035 Uiso 1 1 calc R
C111 C 0.80691(8) -0.1793(4) -0.11675(6) 0.0222(4) Uani 1 1 d .
C112 C 0.84278(8) -0.3282(4) -0.08631(7) 0.0238(5) Uani 1 1 d .
H112 H 0.8699 -0.4027 -0.0968 0.029 Uiso 1 1 calc R
C113 C 0.83881(8) -0.3616(4) -0.04579(7) 0.0251(5) Uani 1 1 d .
H113 H 0.8649 -0.4487 -0.0273 0.030 Uiso 1 1 calc R
C114 C 0.79464(8) -0.2662(4) -0.02871(6) 0.0217(4) Uani 1 1 d .
C115 C 0.75588(8) -0.1290(4) -0.05896(6) 0.0200(4) Uani 1 1 d .
H115 H 0.7264 -0.0688 -0.0490 0.024 Uiso 1 1 calc R
C116 C 0.76027(8) -0.0859(3) -0.09929(6) 0.0182(4) Uani 1 1 d .
C117 C 0.72376(8) 0.0702(4) -0.12976(6) 0.0202(4) Uani 1 1 d .
C118 C 0.76306(8) 0.2304(4) -0.14366(7) 0.0243(4) Uani 1 1 d .
H11A H 0.7408 0.3270 -0.1652 0.029 Uiso 1 1 calc R
H11B H 0.7811 0.3124 -0.1177 0.029 Uiso 1 1 calc R
C119 C 0.80751(9) 0.1348(4) -0.16364(7) 0.0253(5) Uani 1 1 d .
H11C H 0.7902 0.0610 -0.1910 0.030 Uiso 1 1 calc R
H11D H 0.8314 0.2454 -0.1709 0.030 Uiso 1 1 calc R
C120 C 0.84190(8) -0.0156(4) -0.13130(7) 0.0269(5) Uani 1 1 d .
H12A H 0.8692 -0.0833 -0.1451 0.032 Uiso 1 1 calc R
H12B H 0.8623 0.0620 -0.1054 0.032 Uiso 1 1 calc R
C121 C 0.68684(8) 0.1981(4) -0.10619(6) 0.0198(4) Uani 1 1 d .
C122 C 0.71040(8) 0.3164(4) -0.06920(7) 0.0214(4) Uani 1 1 d .
H122 H 0.7487 0.3051 -0.0567 0.026 Uiso 1 1 calc R
C123 C 0.67919(9) 0.4486(4) -0.05066(7) 0.0233(5) Uani 1 1 d .
H123 H 0.6960 0.5247 -0.0252 0.028 Uiso 1 1 calc R
C124 C 0.62267(9) 0.4722(4) -0.06887(7) 0.0266(5) Uani 1 1 d .
H124 H 0.6013 0.5670 -0.0566 0.032 Uiso 1 1 calc R
C125 C 0.59891(8) 0.3549(4) -0.10483(7) 0.0264(5) Uani 1 1 d .
H125 H 0.5606 0.3670 -0.1172 0.032 Uiso 1 1 calc R
C126 C 0.63022(8) 0.2190(4) -0.12328(7) 0.0236(4) Uani 1 1 d .
H126 H 0.6129 0.1388 -0.1480 0.028 Uiso 1 1 calc R
C127 C 0.68683(8) -0.0409(4) -0.16914(7) 0.0228(5) Uani 1 1 d .
C128 C 0.66282(9) -0.2282(4) -0.16305(7) 0.0264(5) Uani 1 1 d .
H128 H 0.6732 -0.2957 -0.1355 0.032 Uiso 1 1 calc R
C129 C 0.62385(9) -0.3191(5) -0.19648(7) 0.0298(5) Uani 1 1 d .
H129 H 0.6079 -0.4483 -0.1919 0.036 Uiso 1 1 calc R
C130 C 0.60823(9) -0.2193(5) -0.23692(7) 0.0334(6) Uani 1 1 d .
H130 H 0.5804 -0.2775 -0.2596 0.040 Uiso 1 1 calc R
C131 C 0.63300(10) -0.0384(4) -0.24363(7) 0.0330(6) Uani 1 1 d .
H131 H 0.6235 0.0263 -0.2715 0.040 Uiso 1 1 calc R
C132 C 0.67192(9) 0.0523(4) -0.21013(7) 0.0273(5) Uani 1 1 d .
H132 H 0.6886 0.1793 -0.2152 0.033 Uiso 1 1 calc R
O1 O 0.47836(6) 0.1862(3) 0.02451(6) 0.0377(4) Uani 1 1 d .
O2 O 0.46664(6) -0.7455(3) 0.47946(5) 0.0265(3) Uani 1 1 d .
O3 O 0.84091(6) 0.2259(3) 0.50664(5) 0.0289(4) Uani 1 1 d .
O4 O 1.20748(6) 0.2096(3) 0.49810(4) 0.0243(3) Uani 1 1 d .
O5 O 0.83701(6) -0.8192(3) 0.00127(5) 0.0271(3) Uani 1 1 d .
O6 O 0.78978(6) -0.2983(3) 0.00851(4) 0.0242(3) Uani 1 1 d .
F1 F 0.68404(5) 0.1014(2) 0.07823(4) 0.0280(3) Uani 1 1 d .
F2 F 0.64178(5) -0.6759(2) 0.42630(4) 0.0247(3) Uani 1 1 d .
F3 F 0.79607(5) 0.2210(3) 0.34044(4) 0.0352(3) Uani 1 1 d .
F4 F 1.11976(5) 0.1978(2) 0.33543(4) 0.0261(3) Uani 1 1 d .
F5 F 0.89258(5) -0.7934(3) 0.16668(4) 0.0335(3) Uani 1 1 d .
F6 F 0.78330(5) -0.2975(2) -0.15491(3) 0.0244(3) Uani 1 1 d .

loop_
_atom_site_aniso_label
_atom_site_aniso_U_11
_atom_site_aniso_U_22
_atom_site_aniso_U_33
_atom_site_aniso_U_23
_atom_site_aniso_U_13
_atom_site_aniso_U_12
C1 0.0198(9) 0.0280(14) 0.0305(11) -0.0001(10) 0.0059(8) -0.0020(9)
C2 0.0275(10) 0.0242(14) 0.0311(10) 0.0016(9) 0.0116(8) -0.0039(9)
C3 0.0286(10) 0.0213(13) 0.0277(9) 0.0065(9) 0.0055(8) 0.0013(10)
C4 0.0182(9) 0.0237(14) 0.0325(10) 0.0038(9) 0.0039(8) 0.0008(9)
C5 0.0231(10) 0.0284(14) 0.0316(10) 0.0042(10) 0.0105(8) -0.0010(10)
C6 0.0220(10) 0.0193(13) 0.0243(9) -0.0004(8) 0.0055(8) -0.0040(9)
C7 0.0243(10) 0.0363(15) 0.0285(10) 0.0104(10) 0.0113(8) 0.0008(10)
C8 0.0288(11) 0.0263(15) 0.0439(13) 0.0083(11) 0.0075(10) 0.0035(10)
C9 0.0306(10) 0.0259(15) 0.0354(11) -0.0005(10) 0.0111(9) 0.0057(10)
C10 0.0227(9) 0.0338(15) 0.0270(10) -0.0038(10) 0.0068(8) -0.0020(10)
C11 0.0209(9) 0.0302(15) 0.0489(13) 0.0198(12) 0.0085(9) 0.0051(10)
C12 0.0283(12) 0.0299(16) 0.0587(15) 0.0162(13) 0.0168(11) 0.0050(11)
C13 0.0299(12) 0.0372(19) 0.080(2) 0.0170(15) 0.0175(13) 0.0030(12)
C14 0.0296(13) 0.069(3) 0.082(2) 0.050(2) 0.0228(14) 0.0114(15)
C15 0.0419(14) 0.070(2) 0.0494(15) 0.0313(16) 0.0185(12) 0.0087(16)
C16 0.0346(12) 0.056(2) 0.0442(13) 0.0214(14) 0.0189(10) 0.0080(13)
C17 0.0264(10) 0.0384(16) 0.0240(10) 0.0073(10) 0.0133(8) 0.0020(10)
C18 0.0374(12) 0.0422(17) 0.0260(10) 0.0094(11) 0.0124(9) 0.0059(12)
C19 0.0515(14) 0.0498(19) 0.0265(10) -0.0009(12) 0.0131(10) -0.0004(15)
C20 0.0498(15) 0.079(3) 0.0251(11) -0.0105(14) 0.0098(10) -0.0164(16)
C21 0.0290(12) 0.098(3) 0.0281(12) -0.0007(15) 0.0069(9) 0.0026(15)
C22 0.0286(11) 0.064(2) 0.0269(10) 0.0043(12) 0.0098(9) 0.0127(12)
C23 0.0185(9) 0.0226(13) 0.0225(9) -0.0002(9) 0.0065(7) 0.0014(9)
C24 0.0166(9) 0.0258(14) 0.0278(10) 0.0045(9) -0.0011(7) 0.0047(9)
C25 0.0292(10) 0.0182(13) 0.0205(8) 0.0041(8) 0.0030(7) 0.0001(9)
C26 0.0213(9) 0.0201(12) 0.0264(9) -0.0014(9) 0.0089(8) -0.0011(9)
C27 0.0177(9) 0.0169(13) 0.0211(9) -0.0003(8) 0.0022(7) 0.0014(8)
C28 0.0222(9) 0.0112(11) 0.0172(8) -0.0008(8) 0.0040(7) 0.0002(8)
C29 0.0206(9) 0.0165(13) 0.0206(8) 0.0029(8) 0.0035(7) -0.0037(8)
C30 0.0221(10) 0.0242(14) 0.0228(9) -0.0005(9) 0.0025(7) -0.0069(9)
C31 0.0194(9) 0.0253(14) 0.0253(9) -0.0021(9) 0.0027(7) -0.0077(9)
C32 0.0168(8) 0.0287(14) 0.0224(9) 0.0017(9) 0.0016(7) -0.0016(9)
C33 0.0208(9) 0.0199(13) 0.0260(9) 0.0059(9) 0.0054(7) -0.0035(9)
C34 0.0201(9) 0.0238(13) 0.0262(9) 0.0037(9) 0.0028(7) -0.0021(9)
C35 0.0258(10) 0.0264(14) 0.0360(11) 0.0039(10) 0.0109(8) -0.0007(10)
C36 0.0219(10) 0.0189(13) 0.0475(13) 0.0094(10) 0.0006(9) -0.0005(9)
C37 0.0287(11) 0.0291(15) 0.0318(11) 0.0088(10) -0.0046(9) -0.0032(10)
C38 0.0278(10) 0.0181(13) 0.0244(9) 0.0018(8) 0.0014(8) -0.0032(9)
C39 0.0199(9) 0.0268(13) 0.0176(9) 0.0048(8) 0.0034(7) 0.0020(8)
C40 0.0289(10) 0.0251(14) 0.0220(9) 0.0035(9) 0.0087(8) -0.0037(10)
C41 0.0373(11) 0.0286(15) 0.0270(10) -0.0023(10) 0.0083(8) 0.0002(11)
C42 0.0367(12) 0.0433(18) 0.0278(10) -0.0101(11) 0.0113(9) 0.0026(12)
C43 0.0303(11) 0.064(2) 0.0278(11) -0.0042(12) 0.0140(9) -0.0082(13)
C44 0.0272(10) 0.0436(16) 0.0214(9) -0.0024(10) 0.0046(8) -0.0125(10)
C45 0.0205(10) 0.0307(14) 0.0314(11) 0.0005(10) 0.0057(8) 0.0010(10)
C46 0.0168(9) 0.0326(16) 0.0393(11) 0.0003(11) 0.0034(8) 0.0035(9)
C47 0.0224(10) 0.0277(15) 0.0450(12) -0.0003(10) 0.0149(9) 0.0048(9)
C48 0.0250(10) 0.0206(13) 0.0304(10) 0.0021(9) 0.0127(8) -0.0011(9)
C49 0.0191(9) 0.0201(13) 0.0317(10) 0.0026(9) 0.0069(8) 0.0010(8)
C50 0.0190(9) 0.0208(13) 0.0276(10) 0.0003(9) 0.0081(8) -0.0020(9)
C51 0.0197(9) 0.0185(13) 0.0248(9) -0.0002(9) 0.0031(7) 0.0014(9)
C52 0.0268(10) 0.0225(13) 0.0282(9) -0.0003(10) 0.0046(8) -0.0048(10)
C53 0.0268(10) 0.0327(15) 0.0284(10) -0.0010(10) 0.0027(8) -0.0080(10)
C54 0.0197(10) 0.0420(18) 0.0420(13) 0.0023(12) 0.0029(9) 0.0010(11)
C55 0.0207(9) 0.0190(13) 0.0243(9) -0.0039(9) 0.0059(7) 0.0009(8)
C56 0.0175(8) 0.0236(13) 0.0270(9) -0.0016(9) 0.0057(7) 0.0004(8)
C57 0.0284(11) 0.0220(14) 0.0269(10) -0.0001(9) 0.0055(8) 0.0021(10)
C58 0.0249(10) 0.0215(13) 0.0281(10) -0.0009(9) 0.0030(8) 0.0020(9)
C59 0.0239(10) 0.0273(15) 0.0283(10) -0.0028(9) 0.0073(8) 0.0007(9)
C60 0.0214(9) 0.0240(14) 0.0235(9) -0.0023(9) 0.0074(7) 0.0010(9)
C61 0.0161(8) 0.0233(13) 0.0241(9) 0.0027(9) 0.0021(7) 0.0031(8)
C62 0.0267(9) 0.0227(13) 0.0278(9) 0.0007(9) 0.0087(7) 0.0042(9)
C63 0.0275(10) 0.0261(15) 0.0394(12) 0.0080(10) 0.0097(9) 0.0022(10)
C64 0.0295(11) 0.0394(17) 0.0347(11) 0.0134(11) 0.0096(9) -0.0019(11)
C65 0.0359(12) 0.056(2) 0.0245(11) -0.0054(11) 0.0101(9) -0.0052(12)
C66 0.0279(10) 0.0354(16) 0.0309(11) -0.0052(10) 0.0057(8) -0.0045(10)
C67 0.0211(9) 0.0237(13) 0.0241(10) -0.0002(9) 0.0055(7) 0.0023(9)
C68 0.0202(9) 0.0244(13) 0.0340(10) 0.0012(10) 0.0069(8) 0.0027(9)
C69 0.0266(10) 0.0276(14) 0.0287(10) -0.0005(9) 0.0135(8) 0.0072(9)
C70 0.0223(9) 0.0165(12) 0.0231(9) 0.0010(8) 0.0089(7) -0.0030(8)
C71 0.0183(9) 0.0142(12) 0.0240(9) 0.0044(8) 0.0067(7) 0.0025(8)
C72 0.0174(9) 0.0174(12) 0.0262(10) 0.0024(8) 0.0097(7) -0.0019(8)
C73 0.0169(9) 0.0148(12) 0.0222(9) 0.0004(8) 0.0038(7) 0.0021(8)
C74 0.0222(9) 0.0172(12) 0.0251(9) 0.0021(8) 0.0046(7) -0.0018(9)
C75 0.0204(9) 0.0193(13) 0.0268(9) -0.0031(9) 0.0030(7) -0.0046(8)
C76 0.0174(9) 0.0321(15) 0.0336(11) 0.0013(10) 0.0079(8) -0.0006(9)
C77 0.0180(9) 0.0159(12) 0.0216(8) -0.0015(8) 0.0030(7) 0.0016(8)
C78 0.0194(9) 0.0196(12) 0.0226(9) -0.0029(9) 0.0041(7) -0.0005(8)
C79 0.0262(10) 0.0171(13) 0.0209(9) -0.0018(8) 0.0011(7) -0.0031(9)
C80 0.0198(9) 0.0212(13) 0.0284(10) -0.0010(9) -0.0010(8) 0.0008(9)
C81 0.0213(9) 0.0241(14) 0.0288(10) -0.0031(9) 0.0083(8) -0.0006(9)
C82 0.0194(8) 0.0189(12) 0.0218(8) 0.0009(8) 0.0056(7) -0.0005(8)
C83 0.0161(8) 0.0176(12) 0.0226(9) 0.0041(8) 0.0067(7) 0.0043(8)
C84 0.0230(9) 0.0220(13) 0.0210(9) -0.0027(8) 0.0052(7) -0.0017(9)
C85 0.0293(10) 0.0239(14) 0.0293(10) 0.0019(9) 0.0093(8) -0.0032(9)
C86 0.0262(9) 0.0321(14) 0.0254(9) 0.0026(10) 0.0105(7) -0.0028(10)
C87 0.0316(11) 0.0332(15) 0.0216(10) -0.0029(9) 0.0062(8) -0.0062(10)
C88 0.0264(10) 0.0230(14) 0.0263(10) -0.0053(9) 0.0058(8) -0.0041(9)
C89 0.0179(9) 0.0288(14) 0.0308(10) -0.0024(9) 0.0080(8) -0.0037(9)
C90 0.0242(10) 0.0291(14) 0.0410(11) -0.0051(11) 0.0137(8) -0.0070(10)
C91 0.0134(8) 0.0284(15) 0.0400(11) -0.0053(10) 0.0044(8) -0.0050(8)
C92 0.0191(9) 0.0165(12) 0.0296(10) -0.0023(9) -0.0014(7) 0.0036(9)
C93 0.0171(9) 0.0184(13) 0.0306(10) 0.0028(9) 0.0060(7) -0.0004(8)
C94 0.0162(8) 0.0129(12) 0.0266(9) 0.0000(8) 0.0057(7) -0.0016(8)
C95 0.0187(9) 0.0170(13) 0.0251(9) -0.0018(8) 0.0045(7) -0.0007(8)
C96 0.0263(9) 0.0170(13) 0.0278(9) -0.0040(9) 0.0056(7) -0.0001(9)
C97 0.0308(11) 0.0283(15) 0.0320(10) -0.0080(10) 0.0098(9) -0.0022(10)
C98 0.0258(10) 0.0384(17) 0.0369(12) -0.0034(11) 0.0130(9) -0.0044(11)
C99 0.0186(9) 0.0171(12) 0.0256(9) -0.0025(9) 0.0047(7) -0.0035(8)
C100 0.0187(9) 0.0202(13) 0.0324(10) -0.0043(9) 0.0062(8) -0.0016(9)
C101 0.0286(11) 0.0219(14) 0.0274(10) -0.0005(9) 0.0034(8) -0.0006(9)
C102 0.0291(11) 0.0178(13) 0.0314(10) -0.0025(9) 0.0128(8) -0.0025(9)
C103 0.0220(9) 0.0228(14) 0.0363(11) -0.0030(10) 0.0087(8) -0.0059(9)
C104 0.0209(9) 0.0180(13) 0.0318(10) -0.0006(9) 0.0046(7) -0.0025(9)
C105 0.0191(9) 0.0232(13) 0.0249(10) 0.0008(9) 0.0074(7) -0.0034(9)
C106 0.0196(9) 0.0241(14) 0.0287(9) -0.0014(9) 0.0038(7) -0.0005(9)
C107 0.0249(10) 0.0229(15) 0.0422(12) 0.0059(10) 0.0080(9) -0.0019(9)
C108 0.0220(9) 0.0443(17) 0.0340(11) 0.0109(12) 0.0037(8) 0.0044(11)
C109 0.0284(11) 0.058(2) 0.0241(10) -0.0041(11) 0.0003(8) 0.0019(12)
C110 0.0253(10) 0.0337(16) 0.0284(11) -0.0048(10) 0.0050(8) 0.0003(10)
C111 0.0213(9) 0.0231(13) 0.0220(9) -0.0003(9) 0.0045(7) 0.0018(9)
C112 0.0189(9) 0.0222(13) 0.0302(10) 0.0008(9) 0.0056(7) 0.0071(9)
C113 0.0220(9) 0.0208(13) 0.0301(10) -0.0027(9) 0.0014(8) 0.0038(9)
C114 0.0216(9) 0.0192(13) 0.0233(9) -0.0017(9) 0.0033(7) -0.0069(9)
C115 0.0138(8) 0.0193(13) 0.0253(9) -0.0041(8) 0.0013(7) -0.0005(8)
C116 0.0139(8) 0.0169(12) 0.0232(9) -0.0016(8) 0.0028(7) -0.0037(8)
C117 0.0185(9) 0.0187(12) 0.0237(9) -0.0014(9) 0.0052(7) 0.0010(8)
C118 0.0252(9) 0.0211(13) 0.0272(9) 0.0014(9) 0.0072(7) 0.0007(9)
C119 0.0302(10) 0.0168(13) 0.0316(10) 0.0052(9) 0.0130(8) 0.0003(9)
C120 0.0215(9) 0.0294(14) 0.0324(11) -0.0022(10) 0.0116(8) 0.0013(9)
C121 0.0194(9) 0.0152(12) 0.0250(9) 0.0010(9) 0.0056(7) 0.0001(8)
C122 0.0211(9) 0.0149(12) 0.0287(10) 0.0014(8) 0.0068(7) -0.0034(8)
C123 0.0249(10) 0.0215(13) 0.0251(10) -0.0016(9) 0.0088(8) -0.0025(9)
C124 0.0266(10) 0.0204(13) 0.0366(11) -0.0025(10) 0.0150(9) 0.0038(9)
C125 0.0200(9) 0.0301(15) 0.0304(10) -0.0012(9) 0.0082(8) 0.0009(9)
C126 0.0195(9) 0.0224(13) 0.0282(9) -0.0034(9) 0.0042(7) 0.0011(9)
C127 0.0189(9) 0.0229(13) 0.0264(10) -0.0030(9) 0.0049(7) 0.0069(9)
C128 0.0233(9) 0.0285(14) 0.0264(10) -0.0019(9) 0.0039(7) 0.0036(9)
C129 0.0228(10) 0.0269(14) 0.0365(11) -0.0079(11) 0.0005(8) 0.0016(10)
C130 0.0297(11) 0.0374(16) 0.0269(10) -0.0138(10) -0.0058(8) 0.0094(10)
C131 0.0370(12) 0.0353(16) 0.0236(10) -0.0008(10) 0.0007(9) 0.0174(11)
C132 0.0292(11) 0.0233(14) 0.0298(11) 0.0026(9) 0.0078(8) 0.0081(9)
O1 0.0240(8) 0.0385(12) 0.0516(9) 0.0168(9) 0.0109(7) 0.0044(8)
O2 0.0221(7) 0.0293(10) 0.0295(7) 0.0063(7) 0.0089(5) 0.0002(6)
O3 0.0332(8) 0.0273(10) 0.0287(7) -0.0028(7) 0.0123(6) 0.0026(7)
O4 0.0275(7) 0.0232(9) 0.0240(7) 0.0007(6) 0.0095(5) -0.0002(7)
O5 0.0247(7) 0.0273(10) 0.0260(7) 0.0006(7) -0.0009(5) -0.0006(7)
O6 0.0261(7) 0.0244(9) 0.0211(6) 0.0022(6) 0.0035(5) -0.0013(7)
F1 0.0194(5) 0.0330(8) 0.0331(6) -0.0023(6) 0.0089(5) -0.0047(6)
F2 0.0183(5) 0.0248(8) 0.0318(6) -0.0040(5) 0.0077(4) 0.0027(5)
F3 0.0307(6) 0.0368(9) 0.0364(7) 0.0078(7) 0.0046(5) 0.0000(7)
F4 0.0259(6) 0.0251(8) 0.0269(5) 0.0044(5) 0.0053(4) 0.0017(6)
F5 0.0309(6) 0.0370(9) 0.0337(6) 0.0043(6) 0.0095(5) 0.0021(6)
F6 0.0258(5) 0.0244(8) 0.0229(5) -0.0036(5) 0.0051(4) 0.0009(5)

loop_
_atom_type_symbol
_atom_type_description
_atom_type_scat_dispersion_real
_atom_type_scat_dispersion_imag
_atom_type_scat_source
C C 0.0181 0.0091 'International Tables Vol C Tables 4.2.6.8 and 6.1.1.4'
H H 0.0000 0.0000 'International Tables Vol C Tables 4.2.6.8 and 6.1.1.4'
O O 0.0492 0.0322 'International Tables Vol C Tables 4.2.6.8 and 6.1.1.4'
F F 0.0727 0.0534 'International Tables Vol C Tables 4.2.6.8 and 6.1.1.4'

loop_
_geom_angle_atom_site_label_1
_geom_angle_atom_site_label_2
_geom_angle_atom_site_label_3
_geom_angle
F1 C1 C2 105.6(2)
F1 C1 C10 106.16(17)
C2 C1 C10 110.23(19)
F1 C1 C6 108.09(17)
C2 C1 C6 114.80(18)
C10 C1 C6 111.4(2)
C3 C2 C1 124.0(2)
C3 C2 H2 118.0
C1 C2 H2 118.0
C2 C3 C4 120.6(2)
C2 C3 H3 119.7
C4 C3 H3 119.7
O1 C4 C3 121.6(2)
O1 C4 C5 121.6(2)
C3 C4 C5 116.85(18)
C6 C5 C4 123.8(2)
C6 C5 H5 118.1
C4 C5 H5 118.1
C5 C6 C1 119.9(2)
C5 C6 C7 124.9(2)
C1 C6 C7 115.17(18)
C6 C7 C11 111.32(17)
C6 C7 C17 107.7(2)
C11 C7 C17 111.45(18)
C6 C7 C8 108.03(18)
C11 C7 C8 105.9(2)
C17 C7 C8 112.47(18)
C9 C8 C7 115.3(2)
C9 C8 H8A 108.5
C7 C8 H8A 108.5
C9 C8 H8B 108.5
C7 C8 H8B 108.5
H8A C8 H8B 107.5
C10 C9 C8 109.32(19)
C10 C9 H9A 109.8
C8 C9 H9A 109.8
C10 C9 H9B 109.8
C8 C9 H9B 109.8
H9A C9 H9B 108.3
C1 C10 C9 111.28(18)
C1 C10 H10A 109.4
C9 C10 H10A 109.4
C1 C10 H10B 109.4
C9 C10 H10B 109.4
H10A C10 H10B 108.0
C16 C11 C12 118.2(2)
C16 C11 C7 122.8(2)
C12 C11 C7 119.0(2)
C11 C12 C13 120.2(3)
C11 C12 H12 119.9
C13 C12 H12 119.9
C14 C13 C12 119.2(3)
C14 C13 H13 120.4
C12 C13 H13 120.4
C15 C14 C13 120.9(3)
C15 C14 H14 119.5
C13 C14 H14 119.5
C14 C15 C16 120.4(3)
C14 C15 H15 119.8
C16 C15 H15 119.8
C11 C16 C15 121.1(3)
C11 C16 H16 119.5
C15 C16 H16 119.5
C18 C17 C22 118.3(3)
C18 C17 C7 119.7(2)
C22 C17 C7 122.0(3)
C17 C18 C19 121.4(3)
C17 C18 H18 119.3
C19 C18 H18 119.3
C18 C19 C20 120.1(3)
C18 C19 H19 119.9
C20 C19 H19 119.9
C21 C20 C19 118.7(3)
C21 C20 H20 120.7
C19 C20 H20 120.7
C20 C21 C22 120.7(3)
C20 C21 H21 119.7
C22 C21 H21 119.7
C21 C22 C17 120.8(3)
C21 C22 H22 119.6
C17 C22 H22 119.6
F2 C23 C24 105.25(18)
F2 C23 C32 106.42(16)
C24 C23 C32 111.05(17)
F2 C23 C28 107.35(15)
C24 C23 C28 114.85(17)
C32 C23 C28 111.32(19)
C25 C24 C23 124.05(18)
C25 C24 H24 118.0
C23 C24 H24 118.0
C24 C25 C26 120.50(19)
C24 C25 H25 119.7
C26 C25 H25 119.7
O2 C26 C25 121.8(2)
O2 C26 C27 121.14(19)
C25 C26 C27 117.10(18)
C28 C27 C26 123.65(18)
C28 C27 H27 118.2
C26 C27 H27 118.2
C27 C28 C23 119.78(18)
C27 C28 C29 123.88(18)
C23 C28 C29 116.32(17)
C28 C29 C33 111.32(16)
C28 C29 C39 107.63(18)
C33 C29 C39 111.45(16)
C28 C29 C30 108.55(16)
C33 C29 C30 105.76(19)
C39 C29 C30 112.14(16)
C31 C30 C29 115.3(2)
C31 C30 H30A 108.4
C29 C30 H30A 108.4
C31 C30 H30B 108.4
C29 C30 H30B 108.4
H30A C30 H30B 107.5
C30 C31 C32 109.79(17)
C30 C31 H31A 109.7
C32 C31 H31A 109.7
C30 C31 H31B 109.7
C32 C31 H31B 109.7
H31A C31 H31B 108.2
C23 C32 C31 110.93(16)
C23 C32 H32A 109.5
C31 C32 H32A 109.5
C23 C32 H32B 109.5
C31 C32 H32B 109.5
H32A C32 H32B 108.0
C34 C33 C38 118.1(2)
C34 C33 C29 119.49(18)
C38 C33 C29 122.3(2)
C35 C34 C33 121.6(2)
C35 C34 H34 119.2
C33 C34 H34 119.2
C34 C35 C36 120.0(2)
C34 C35 H35 120.0
C36 C35 H35 120.0
C37 C36 C35 119.1(2)
C37 C36 H36 120.5
C35 C36 H36 120.5
C36 C37 C38 121.1(2)
C36 C37 H37 119.4
C38 C37 H37 119.4
C37 C38 C33 120.1(2)
C37 C38 H38 119.9
C33 C38 H38 119.9
C44 C39 C40 118.3(2)
C44 C39 C29 122.7(2)
C40 C39 C29 118.93(18)
C41 C40 C39 121.1(2)
C41 C40 H40 119.4
C39 C40 H40 119.4
C40 C41 C42 120.4(3)
C40 C41 H41 119.8
C42 C41 H41 119.8
C43 C42 C41 118.6(2)
C43 C42 H42 120.7
C41 C42 H42 120.7
C42 C43 C44 120.8(2)
C42 C43 H43 119.6
C44 C43 H43 119.6
C39 C44 C43 120.8(3)
C39 C44 H44 119.6
C43 C44 H44 119.6
F3 C45 C46 105.4(2)
F3 C45 C54 103.54(18)
C46 C45 C54 112.12(19)
F3 C45 C50 107.47(17)
C46 C45 C50 114.70(18)
C54 C45 C50 112.5(2)
C47 C46 C45 124.4(2)
C47 C46 H46 117.8
C45 C46 H46 117.8
C46 C47 C48 120.5(2)
C46 C47 H47 119.7
C48 C47 H47 119.7
O3 C48 C47 123.1(2)
O3 C48 C49 120.0(2)
C47 C48 C49 116.81(18)
C50 C49 C48 123.58(19)
C50 C49 H49 118.2
C48 C49 H49 118.2
C49 C50 C45 119.9(2)
C49 C50 C51 123.00(19)
C45 C50 C51 117.07(18)
C50 C51 C55 111.05(16)
C50 C51 C61 109.91(19)
C55 C51 C61 110.43(16)
C50 C51 C52 107.54(17)
C55 C51 C52 105.56(18)
C61 C51 C52 112.27(17)
C53 C52 C51 113.6(2)
C53 C52 H52A 108.8
C51 C52 H52A 108.8
C53 C52 H52B 108.8
C51 C52 H52B 108.8
H52A C52 H52B 107.7
C54 C53 C52 109.98(18)
C54 C53 H53A 109.7
C52 C53 H53A 109.7
C54 C53 H53B 109.7
C52 C53 H53B 109.7
H53A C53 H53B 108.2
C45 C54 C53 112.21(19)
C45 C54 H54A 109.2
C53 C54 H54A 109.2
C45 C54 H54B 109.2
C53 C54 H54B 109.2
H54A C54 H54B 107.9
C60 C55 C56 117.5(2)
C60 C55 C51 122.52(19)
C56 C55 C51 119.96(18)
C57 C56 C55 121.83(19)
C57 C56 H56 119.1
C55 C56 H56 119.1
C56 C57 C58 120.2(2)
C56 C57 H57 119.9
C58 C57 H57 119.9
C59 C58 C57 118.7(2)
C59 C58 H58 120.6
C57 C58 H58 120.6
C58 C59 C60 121.1(2)
C58 C59 H59 119.5
C60 C59 H59 119.5
C55 C60 C59 120.6(2)
C55 C60 H60 119.7
C59 C60 H60 119.7
C62 C61 C66 118.1(2)
C62 C61 C51 119.73(19)
C66 C61 C51 122.1(2)
C61 C62 C63 121.1(2)
C61 C62 H62 119.5
C63 C62 H62 119.5
C64 C63 C62 121.1(3)
C64 C63 H63 119.4
C62 C63 H63 119.4
C63 C64 C65 117.9(2)
C63 C64 H64 121.0
C65 C64 H64 121.0
C66 C65 C64 120.9(2)
C66 C65 H65 119.6
C64 C65 H65 119.6
C65 C66 C61 120.8(3)
C65 C66 H66 119.6
C61 C66 H66 119.6
F4 C67 C68 105.56(19)
F4 C67 C76 105.21(16)
C68 C67 C76 110.80(18)
F4 C67 C72 108.18(16)
C68 C67 C72 114.64(17)
C76 C67 C72 111.8(2)
C69 C68 C67 124.0(2)
C69 C68 H68 118.0
C67 C68 H68 118.0
C68 C69 C70 120.8(2)
C68 C69 H69 119.6
C70 C69 H69 119.6
O4 C70 C69 121.7(2)
O4 C70 C71 121.72(19)
C69 C70 C71 116.54(17)
C72 C71 C70 124.65(18)
C72 C71 H71 117.7
C70 C71 H71 117.7
C71 C72 C73 124.67(18)
C71 C72 C67 119.30(19)
C73 C72 C67 115.97(17)
C72 C73 C83 109.09(18)
C72 C73 C77 112.13(16)
C83 C73 C77 109.48(15)
C72 C73 C74 107.96(16)
C83 C73 C74 112.91(16)
C77 C73 C74 105.26(17)
C75 C74 C73 114.20(19)
C75 C74 H74A 108.7
C73 C74 H74A 108.7
C75 C74 H74B 108.7
C73 C74 H74B 108.7
H74A C74 H74B 107.6
C76 C75 C74 109.25(17)
C76 C75 H75A 109.8
C74 C75 H75A 109.8
C76 C75 H75B 109.8
C74 C75 H75B 109.8
H75A C75 H75B 108.3
C67 C76 C75 111.76(17)
C67 C76 H76A 109.3
C75 C76 H76A 109.3
C67 C76 H76B 109.3
C75 C76 H76B 109.3
H76A C76 H76B 107.9
C82 C77 C78 117.38(19)
C82 C77 C73 122.38(18)
C78 C77 C73 120.05(17)
C79 C78 C77 121.11(19)
C79 C78 H78 119.4
C77 C78 H78 119.4
C78 C79 C80 120.9(2)
C78 C79 H79 119.6
C80 C79 H79 119.6
C81 C80 C79 118.8(2)
C81 C80 H80 120.6
C79 C80 H80 120.6
C80 C81 C82 120.45(19)
C80 C81 H81 119.8
C82 C81 H81 119.8
C81 C82 C77 121.26(19)
C81 C82 H82 119.4
C77 C82 H82 119.4
C84 C83 C88 118.4(2)
C84 C83 C73 119.95(18)
C88 C83 C73 121.4(2)
C83 C84 C85 121.3(2)
C83 C84 H84 119.4
C85 C84 H84 119.4
C84 C85 C86 120.0(2)
C84 C85 H85 120.0
C86 C85 H85 120.0
C87 C86 C85 118.7(2)
C87 C86 H86 120.6
C85 C86 H86 120.6
C86 C87 C88 121.4(2)
C86 C87 H87 119.3
C88 C87 H87 119.3
C87 C88 C83 120.1(2)
C87 C88 H88 119.9
C83 C88 H88 119.9
F5 C89 C90 106.1(2)
F5 C89 C98 104.03(18)
C90 C89 C98 111.84(18)
F5 C89 C94 107.29(16)
C90 C89 C94 114.58(18)
C98 C89 C94 112.2(2)
C91 C90 C89 124.4(2)
C91 C90 H90 117.8
C89 C90 H90 117.8
C90 C91 C92 120.9(2)
C90 C91 H91 119.6
C92 C91 H91 119.6
O5 C92 C91 123.1(2)
O5 C92 C93 120.5(2)
C91 C92 C93 116.40(18)
C94 C93 C92 123.84(19)
C94 C93 H93 118.1
C92 C93 H93 118.1
C93 C94 C89 119.87(19)
C93 C94 C95 123.03(18)
C89 C94 C95 117.08(17)
C94 C95 C99 110.32(16)
C94 C95 C96 107.74(16)
C99 C95 C96 107.00(18)
C94 C95 C105 109.18(18)
C99 C95 C105 110.29(16)
C96 C95 C105 112.27(17)
C97 C96 C95 114.5(2)
C97 C96 H96A 108.6
C95 C96 H96A 108.6
C97 C96 H96B 108.6
C95 C96 H96B 108.6
H96A C96 H96B 107.6
C98 C97 C96 109.85(18)
C98 C97 H97A 109.7
C96 C97 H97A 109.7
C98 C97 H97B 109.7
C96 C97 H97B 109.7
H97A C97 H97B 108.2
C89 C98 C97 111.60(19)
C89 C98 H98A 109.3
C97 C98 H98A 109.3
C89 C98 H98B 109.3
C97 C98 H98B 109.3
H98A C98 H98B 108.0
C104 C99 C100 117.4(2)
C104 C99 C95 122.36(19)
C100 C99 C95 120.20(18)
C101 C100 C99 121.31(19)
C101 C100 H100 119.3
C99 C100 H100 119.3
C100 C101 C102 121.1(2)
C100 C101 H101 119.5
C102 C101 H101 119.5
C103 C102 C101 118.9(2)
C103 C102 H102 120.6
C101 C102 H102 120.6
C102 C103 C104 120.4(2)
C102 C103 H103 119.8
C104 C103 H103 119.8
C99 C104 C103 121.0(2)
C99 C104 H104 119.5
C103 C104 H104 119.5
C110 C105 C106 117.8(2)
C110 C105 C95 122.2(2)
C106 C105 C95 119.98(19)
C107 C106 C105 120.9(2)
C107 C106 H106 119.6
C105 C106 H106 119.6
C108 C107 C106 120.5(3)
C108 C107 H107 119.7
C106 C107 H107 119.7
C109 C108 C107 119.3(2)
C109 C108 H108 120.4
C107 C108 H108 120.4
C108 C109 C110 121.2(2)
C108 C109 H109 119.4
C110 C109 H109 119.4
C105 C110 C109 120.4(3)
C105 C110 H110 119.8
C109 C110 H110 119.8
F6 C111 C112 105.23(19)
F6 C111 C120 105.94(16)
C112 C111 C120 109.91(18)
F6 C111 C116 108.22(15)
C112 C111 C116 114.71(17)
C120 C111 C116 112.2(2)
C113 C112 C111 123.64(19)
C113 C112 H112 118.2
C111 C112 H112 118.2
C112 C113 C114 121.1(2)
C112 C113 H113 119.5
C114 C113 H113 119.5
O6 C114 C113 121.9(2)
O6 C114 C115 121.3(2)
C113 C114 C115 116.73(18)
C116 C115 C114 123.46(18)
C116 C115 H115 118.3
C114 C115 H115 118.3
C115 C116 C111 120.08(18)
C115 C116 C117 124.36(19)
C111 C116 C117 115.36(16)
C116 C117 C127 110.75(18)
C116 C117 C121 112.63(17)
C127 C117 C121 108.71(16)
C116 C117 C118 106.80(16)
C127 C117 C118 112.53(17)
C121 C117 C118 105.33(18)
C119 C118 C117 114.4(2)
C119 C118 H11A 108.7
C117 C118 H11A 108.7
C119 C118 H11B 108.7
C117 C118 H11B 108.7
H11A C118 H11B 107.6
C120 C119 C118 109.59(17)
C120 C119 H11C 109.8
C118 C119 H11C 109.8
C120 C119 H11D 109.8
C118 C119 H11D 109.8
H11C C119 H11D 108.2
C111 C120 C119 111.91(18)
C111 C120 H12A 109.2
C119 C120 H12A 109.2
C111 C120 H12B 109.2
C119 C120 H12B 109.2
H12A C120 H12B 107.9
C126 C121 C122 117.3(2)
C126 C121 C117 121.98(18)
C122 C121 C117 120.37(17)
C123 C122 C121 121.36(19)
C123 C122 H122 119.3
C121 C122 H122 119.3
C122 C123 C124 120.7(2)
C122 C123 H123 119.6
C124 C123 H123 119.6
C125 C124 C123 118.5(2)
C125 C124 H124 120.8
C123 C124 H124 120.8
C124 C125 C126 120.9(2)
C124 C125 H125 119.6
C126 C125 H125 119.6
C125 C126 C121 121.2(2)
C125 C126 H126 119.4
C121 C126 H126 119.4
C128 C127 C132 118.3(2)
C128 C127 C117 119.64(19)
C132 C127 C117 121.6(2)
C127 C128 C129 121.1(2)
C127 C128 H128 119.5
C129 C128 H128 119.5
C128 C129 C130 119.6(3)
C128 C129 H129 120.2
C130 C129 H129 120.2
C131 C130 C129 119.7(2)
C131 C130 H130 120.1
C129 C130 H130 120.1
C130 C131 C132 120.6(2)
C130 C131 H131 119.7
C132 C131 H131 119.7
C131 C132 C127 120.7(2)
C131 C132 H132 119.7
C127 C132 H132 119.7

loop_
_geom_bond_atom_site_label_1
_geom_bond_atom_site_label_2
_geom_bond_distance
C1 F1 1.425(3)
C1 C2 1.492(3)
C1 C10 1.507(3)
C1 C6 1.525(3)
C2 C3 1.324(3)
C2 H2 0.9500
C3 C4 1.472(3)
C3 H3 0.9500
C4 O1 1.222(3)
C4 C5 1.479(3)
C5 C6 1.324(3)
C5 H5 0.9500
C6 C7 1.540(3)
C7 C11 1.546(3)
C7 C17 1.551(3)
C7 C8 1.557(4)
C8 C9 1.519(3)
C8 H8A 0.9900
C8 H8B 0.9900
C9 C10 1.512(3)
C9 H9A 0.9900
C9 H9B 0.9900
C10 H10A 0.9900
C10 H10B 0.9900
C11 C16 1.371(4)
C11 C12 1.394(4)
C12 C13 1.407(4)
C12 H12 0.9500
C13 C14 1.392(5)
C13 H13 0.9500
C14 C15 1.319(5)
C14 H14 0.9500
C15 C16 1.412(4)
C15 H15 0.9500
C16 H16 0.9500
C17 C18 1.364(4)
C17 C22 1.405(3)
C18 C19 1.386(4)
C18 H18 0.9500
C19 C20 1.402(4)
C19 H19 0.9500
C20 C21 1.375(5)
C20 H20 0.9500
C21 C22 1.382(4)
C21 H21 0.9500
C22 H22 0.9500
C23 F2 1.435(2)
C23 C24 1.493(3)
C23 C32 1.511(3)
C23 C28 1.521(3)
C24 C25 1.326(3)
C24 H24 0.9500
C25 C26 1.467(3)
C25 H25 0.9500
C26 O2 1.225(3)
C26 C27 1.475(3)
C27 C28 1.333(3)
C27 H27 0.9500
C28 C29 1.535(3)
C29 C33 1.545(3)
C29 C39 1.555(3)
C29 C30 1.564(3)
C30 C31 1.520(3)
C30 H30A 0.9900
C30 H30B 0.9900
C31 C32 1.524(3)
C31 H31A 0.9900
C31 H31B 0.9900
C32 H32A 0.9900
C32 H32B 0.9900
C33 C34 1.399(3)
C33 C38 1.399(3)
C34 C35 1.383(3)
C34 H34 0.9500
C35 C36 1.397(3)
C35 H35 0.9500
C36 C37 1.380(4)
C36 H36 0.9500
C37 C38 1.399(3)
C37 H37 0.9500
C38 H38 0.9500
C39 C44 1.384(3)
C39 C40 1.391(3)
C40 C41 1.387(3)
C40 H40 0.9500
C41 C42 1.399(3)
C41 H41 0.9500
C42 C43 1.379(4)
C42 H42 0.9500
C43 C44 1.398(4)
C43 H43 0.9500
C44 H44 0.9500
C45 F3 1.459(3)
C45 C46 1.494(3)
C45 C54 1.512(4)
C45 C50 1.518(3)
C46 C47 1.316(3)
C46 H46 0.9500
C47 C48 1.474(3)
C47 H47 0.9500
C48 O3 1.222(3)
C48 C49 1.476(3)
C49 C50 1.336(3)
C49 H49 0.9500
C50 C51 1.531(3)
C51 C55 1.546(3)
C51 C61 1.552(3)
C51 C52 1.567(3)
C52 C53 1.533(3)
C52 H52A 0.9900
C52 H52B 0.9900
C53 C54 1.520(4)
C53 H53A 0.9900
C53 H53B 0.9900
C54 H54A 0.9900
C54 H54B 0.9900
C55 C60 1.392(3)
C55 C56 1.405(3)
C56 C57 1.376(3)
C56 H56 0.9500
C57 C58 1.391(3)
C57 H57 0.9500
C58 C59 1.387(3)
C58 H58 0.9500
C59 C60 1.392(3)
C59 H59 0.9500
C60 H60 0.9500
C61 C62 1.381(4)
C61 C66 1.397(3)
C62 C63 1.388(3)
C62 H62 0.9500
C63 C64 1.381(4)
C63 H63 0.9500
C64 C65 1.402(4)
C64 H64 0.9500
C65 C66 1.379(4)
C65 H65 0.9500
C66 H66 0.9500
C67 F4 1.439(3)
C67 C68 1.493(3)
C67 C76 1.520(3)
C67 C72 1.530(3)
C68 C69 1.332(3)
C68 H68 0.9500
C69 C70 1.466(3)
C69 H69 0.9500
C70 O4 1.224(3)
C70 C71 1.470(3)
C71 C72 1.332(3)
C71 H71 0.9500
C72 C73 1.530(3)
C73 C83 1.545(3)
C73 C77 1.550(3)
C73 C74 1.556(3)
C74 C75 1.536(3)
C74 H74A 0.9900
C74 H74B 0.9900
C75 C76 1.524(3)
C75 H75A 0.9900
C75 H75B 0.9900
C76 H76A 0.9900
C76 H76B 0.9900
C77 C82 1.398(3)
C77 C78 1.402(3)
C78 C79 1.374(3)
C78 H78 0.9500
C79 C80 1.393(3)
C79 H79 0.9500
C80 C81 1.381(3)
C80 H80 0.9500
C81 C82 1.388(3)
C81 H81 0.9500
C82 H82 0.9500
C83 C84 1.382(3)
C83 C88 1.398(3)
C84 C85 1.388(3)
C84 H84 0.9500
C85 C86 1.392(3)
C85 H85 0.9500
C86 C87 1.380(4)
C86 H86 0.9500
C87 C88 1.381(3)
C87 H87 0.9500
C88 H88 0.9500
C89 F5 1.446(3)
C89 C90 1.486(3)
C89 C98 1.511(3)
C89 C94 1.531(3)
C90 C91 1.323(3)
C90 H90 0.9500
C91 C92 1.475(3)
C91 H91 0.9500
C92 O5 1.218(3)
C92 C93 1.481(3)
C93 C94 1.331(3)
C93 H93 0.9500
C94 C95 1.539(3)
C95 C99 1.549(3)
C95 C96 1.554(3)
C95 C105 1.553(3)
C96 C97 1.525(3)
C96 H96A 0.9900
C96 H96B 0.9900
C97 C98 1.522(3)
C97 H97A 0.9900
C97 H97B 0.9900
C98 H98A 0.9900
C98 H98B 0.9900
C99 C104 1.396(3)
C99 C100 1.402(3)
C100 C101 1.368(3)
C100 H100 0.9500
C101 C102 1.392(3)
C101 H101 0.9500
C102 C103 1.375(3)
C102 H102 0.9500
C103 C104 1.400(3)
C103 H103 0.9500
C104 H104 0.9500
C105 C110 1.393(3)
C105 C106 1.400(3)
C106 C107 1.391(3)
C106 H106 0.9500
C107 C108 1.380(4)
C107 H107 0.9500
C108 C109 1.365(4)
C108 H108 0.9500
C109 C110 1.399(4)
C109 H109 0.9500
C110 H110 0.9500
C111 F6 1.429(2)
C111 C112 1.499(3)
C111 C120 1.509(3)
C111 C116 1.524(3)
C112 C113 1.319(3)
C112 H112 0.9500
C113 C114 1.471(3)
C113 H113 0.9500
C114 O6 1.222(2)
C114 C115 1.483(3)
C115 C116 1.328(3)
C115 H115 0.9500
C116 C117 1.536(3)
C117 C127 1.539(3)
C117 C121 1.549(3)
C117 C118 1.558(3)
C118 C119 1.528(3)
C118 H11A 0.9900
C118 H11B 0.9900
C119 C120 1.520(3)
C119 H11C 0.9900
C119 H11D 0.9900
C120 H12A 0.9900
C120 H12B 0.9900
C121 C126 1.399(3)
C121 C122 1.402(3)
C122 C123 1.374(3)
C122 H122 0.9500
C123 C124 1.404(3)
C123 H123 0.9500
C124 C125 1.376(3)
C124 H124 0.9500
C125 C126 1.389(3)
C125 H125 0.9500
C126 H126 0.9500
C127 C128 1.383(4)
C127 C132 1.393(3)
C128 C129 1.387(3)
C128 H128 0.9500
C129 C130 1.398(4)
C129 H129 0.9500
C130 C131 1.361(4)
C130 H130 0.9500
C131 C132 1.387(3)
C131 H131 0.9500
C132 H132 0.9500
